data_7211785
loop_
_publ_author_name
'Zhang, Kou-Lin'
'Chang, Yan'
'Hou, Chuan-Tao'
'Diao, Guo-Wang'
'Wu, Rentao'
'Ng, Seik Weng'

_publ_section_title
;
 Effect of N-donor auxiliary ligands on the engineering of crystalline
 architectures of a series of lead(ii) complexes with
 5-amino-2,4,6-triiodoisophthalic acid
;
_journal_issue 4
_journal_name_full CrystEngComm
_journal_page_first 1194
_journal_paper_doi 10.1039/b914623g
_journal_volume 12
_journal_year 2010
_chemical_formula_moiety 'Pb (C6 H6 N4) (C8 H2 I3 N O4), H2 O'
_chemical_formula_sum 'C14 H10 I3 N5 O5 Pb'
_chemical_formula_weight 916.16
_chemical_name_systematic
;
?
;
_space_group_IT_number 148
_symmetry_cell_setting trigonal
_symmetry_space_group_name_Hall '-R 3'
_symmetry_space_group_name_H-M 'R -3 :H'
_atom_sites_solution_hydrogens geom
_atom_sites_solution_primary direct
_atom_sites_solution_secondary difmap
_audit_creation_method SHELXL-97
_cell_angle_alpha 90.00
_cell_angle_beta 90.00
_cell_angle_gamma 120.00
_cell_formula_units_Z 18
_cell_length_a 28.218(2)
_cell_length_b 28.218(2)
_cell_length_c 17.741(1)
_cell_measurement_reflns_used 4461
_cell_measurement_temperature 293(2)
_cell_measurement_theta_max 22.555
_cell_measurement_theta_min 2.486
_cell_volume 12233.8(14)
_computing_cell_refinement 'SAINT (Bruker, 2005)'
_computing_data_collection 'APEX2 (Bruker, 2005)'
_computing_data_reduction 'SAINT (Bruker, 2005)'
_computing_structure_refinement 'SHELXL-97 (Sheldrick, 1997)'
_computing_structure_solution 'SHELXS-97 (Sheldrick, 1990)'
_diffrn_ambient_temperature 293(2)
_diffrn_measured_fraction_theta_full 0.997
_diffrn_measured_fraction_theta_max 0.997
_diffrn_measurement_device_type 'Bruker APEXII'
_diffrn_measurement_method '\f and \w'
_diffrn_radiation_monochromator graphite
_diffrn_radiation_source 'fine-focus sealed tube'
_diffrn_radiation_type MoK\a
_diffrn_radiation_wavelength 0.71073
_diffrn_reflns_av_R_equivalents 0.0608
_diffrn_reflns_av_sigmaI/netI 0.0623
_diffrn_reflns_limit_h_max 36
_diffrn_reflns_limit_h_min -14
_diffrn_reflns_limit_k_max 29
_diffrn_reflns_limit_k_min -36
_diffrn_reflns_limit_l_max 22
_diffrn_reflns_limit_l_min -22
_diffrn_reflns_number 25809
_diffrn_reflns_theta_full 27.50
_diffrn_reflns_theta_max 27.50
_diffrn_reflns_theta_min 1.44
_diffrn_standards_decay_% 0
_diffrn_standards_interval_count 0
_diffrn_standards_interval_time 0
_diffrn_standards_number 0
_exptl_absorpt_coefficient_mu 9.640
_exptl_absorpt_correction_T_max 0.462
_exptl_absorpt_correction_T_min 0.270
_exptl_absorpt_correction_type multi-scan
_exptl_crystal_colour yellow
_exptl_crystal_density_diffrn 2.238
_exptl_crystal_density_method 'not measured'
_exptl_crystal_description prism
_exptl_crystal_F_000 7380
_exptl_crystal_size_max 0.14
_exptl_crystal_size_mid 0.12
_exptl_crystal_size_min 0.08
_refine_diff_density_max 1.664
_refine_diff_density_min -1.655
_refine_diff_density_rms 0.235
_refine_ls_extinction_method none
_refine_ls_goodness_of_fit_ref 1.079
_refine_ls_hydrogen_treatment constr
_refine_ls_matrix_type full
_refine_ls_number_parameters 253
_refine_ls_number_reflns 6225
_refine_ls_number_restraints 6
_refine_ls_restrained_S_all 1.079
_refine_ls_R_factor_all 0.0865
_refine_ls_R_factor_gt 0.0480
_refine_ls_shift/su_max 0.001
_refine_ls_shift/su_mean 0.001
_refine_ls_structure_factor_coef Fsqd
_refine_ls_weighting_details 'calc w=1/[\s^2^(Fo^2^)+(0.0796P)^2^] where P=(Fo^2^+2Fc^2^)/3'
_refine_ls_weighting_scheme calc
_refine_ls_wR_factor_gt 0.1375
_refine_ls_wR_factor_ref 0.1574
_reflns_number_gt 4032
_reflns_number_total 6225
_reflns_threshold_expression I>2\s(I)
_cod_data_source_file b914623g.txt
_cod_data_source_block pb2
_cod_depositor_comments
;
The following automatic conversions were performed:

'_symmetry_cell_setting' value 'Trigonal' changed to 'trigonal'
according to /home/saulius/struct/CIF-dictionaries/cif_core.dic
dictionary named 'cif_core.dic' version 2.4.2 from 2011-04-26.

Automatic conversion script
Id: cif_fix_values 1891 2012-01-12 08:04:46Z andrius 
;
_cod_original_sg_symbol_H-M 'R -3'
_cod_database_code 7211785

loop_
_symmetry_equiv_pos_as_xyz
'x, y, z'
'-y, x-y, z'
'-x+y, -x, z'
'x+2/3, y+1/3, z+1/3'
'-y+2/3, x-y+1/3, z+1/3'
'-x+y+2/3, -x+1/3, z+1/3'
'x+1/3, y+2/3, z+2/3'
'-y+1/3, x-y+2/3, z+2/3'
'-x+y+1/3, -x+2/3, z+2/3'
'-x, -y, -z'
'y, -x+y, -z'
'x-y, x, -z'
'-x+2/3, -y+1/3, -z+1/3'
'y+2/3, -x+y+1/3, -z+1/3'
'x-y+2/3, x+1/3, -z+1/3'
'-x+1/3, -y+2/3, -z+2/3'
'y+1/3, -x+y+2/3, -z+2/3'
'x-y+1/3, x+2/3, -z+2/3'

loop_
_atom_site_label
_atom_site_type_symbol
_atom_site_fract_x
_atom_site_fract_y
_atom_site_fract_z
_atom_site_U_iso_or_equiv
_atom_site_adp_type
_atom_site_occupancy
_atom_site_symmetry_multiplicity
_atom_site_calc_flag
_atom_site_refinement_flags
Pb1 Pb 0.185288(16) 0.918598(16) 0.31869(2) 0.04942(15) Uani 1 1 d .
I1 I 0.08100(4) 0.87108(4) 0.51556(4) 0.0729(3) Uani 1 1 d .
I2 I 0.10139(3) 0.76261(3) 0.79575(4) 0.0617(2) Uani 1 1 d .
I3 I 0.27618(4) 0.84096(5) 0.55700(5) 0.0898(3) Uani 1 1 d .
O1 O 0.2192(3) 0.9220(3) 0.4641(3) 0.0502(17) Uani 1 1 d .
O2 O 0.1756(3) 0.8373(3) 0.4215(4) 0.064(2) Uani 1 1 d .
O3 O 0.0106(3) 0.7613(4) 0.6517(4) 0.064(2) Uani 1 1 d .
O4 O 0.0414(4) 0.8407(4) 0.7115(5) 0.084(3) Uani 1 1 d .
O1W O 0.1156(8) 0.9363(8) 0.7998(11) 0.219(8) Uani 1 1 d U
H1W1 H 0.1103 0.9150 0.7652 0.328 Uiso 1 1 d R
H1W2 H 0.1484 0.9589 0.8019 0.328 Uiso 1 1 d R
N1 N 0.2134(4) 0.7923(4) 0.7117(5) 0.077(3) Uani 1 1 d .
H11 H 0.2007 0.7760 0.7540 0.093 Uiso 1 1 calc R
H12 H 0.2442 0.7974 0.6952 0.093 Uiso 1 1 calc R
N2 N 0.2690(4) 0.9191(4) 0.3091(4) 0.053(2) Uani 1 1 d .
N3 N 0.3429(4) 0.9348(4) 0.2473(5) 0.072(3) Uani 1 1 d .
H3 H 0.3659 0.9437 0.2109 0.086 Uiso 1 1 calc R
N4 N 0.2929(5) 0.9659(4) 0.1124(5) 0.080(3) Uani 1 1 d .
H4 H 0.3216 0.9668 0.0942 0.096 Uiso 1 1 calc R
N5 N 0.2292(4) 0.9545(4) 0.1930(5) 0.059(2) Uani 1 1 d .
C1 C 0.1915(4) 0.8714(4) 0.4745(5) 0.044(2) Uani 1 1 d .
C2 C 0.1737(4) 0.8500(4) 0.5536(5) 0.041(2) Uani 1 1 d .
C3 C 0.1252(4) 0.8433(4) 0.5820(5) 0.043(2) Uani 1 1 d .
C4 C 0.1043(4) 0.8194(4) 0.6505(5) 0.042(2) Uani 1 1 d .
C5 C 0.1348(4) 0.8031(4) 0.6946(5) 0.044(2) Uani 1 1 d .
C6 C 0.1843(4) 0.8103(4) 0.6704(5) 0.049(2) Uani 1 1 d .
C7 C 0.2029(4) 0.8332(4) 0.5981(6) 0.056(3) Uani 1 1 d .
C8 C 0.0480(5) 0.8061(5) 0.6735(5) 0.055(3) Uani 1 1 d .
C9 C 0.3012(5) 0.9072(5) 0.3539(7) 0.075(4) Uani 1 1 d .
H9 H 0.2924 0.8938 0.4029 0.090 Uiso 1 1 calc R
C10 C 0.3486(5) 0.9178(6) 0.3164(7) 0.080(4) Uani 1 1 d .
H10 H 0.3775 0.9140 0.3345 0.095 Uiso 1 1 calc R
C11 C 0.2968(5) 0.9356(4) 0.2443(5) 0.052(3) Uani 1 1 d .
C12 C 0.2732(5) 0.9509(4) 0.1837(6) 0.064(3) Uani 1 1 d .
C13 C 0.2597(7) 0.9792(5) 0.0756(7) 0.088(5) Uani 1 1 d .
H13 H 0.2628 0.9908 0.0259 0.105 Uiso 1 1 calc R
C14 C 0.2217(6) 0.9722(5) 0.1248(7) 0.077(4) Uani 1 1 d .
H14 H 0.1931 0.9786 0.1143 0.093 Uiso 1 1 calc R

loop_
_atom_site_aniso_label
_atom_site_aniso_U_11
_atom_site_aniso_U_22
_atom_site_aniso_U_33
_atom_site_aniso_U_23
_atom_site_aniso_U_13
_atom_site_aniso_U_12
Pb1 0.0491(3) 0.0462(2) 0.0440(2) -0.00931(16) 0.00599(16) 0.01707(19)
I1 0.0791(6) 0.0930(6) 0.0611(5) 0.0217(4) 0.0150(4) 0.0538(5)
I2 0.0559(4) 0.0720(5) 0.0407(4) 0.0112(3) 0.0092(3) 0.0196(4)
I3 0.0648(5) 0.1436(9) 0.0699(5) 0.0220(5) 0.0256(4) 0.0588(6)
O1 0.059(4) 0.038(4) 0.031(3) -0.005(3) 0.008(3) 0.008(3)
O2 0.074(5) 0.042(4) 0.040(4) -0.011(3) 0.015(3) 0.003(4)
O3 0.041(4) 0.086(6) 0.057(4) -0.001(4) 0.005(3) 0.025(4)
O4 0.089(6) 0.092(7) 0.078(6) 0.001(5) 0.027(5) 0.050(6)
O1W 0.221(11) 0.206(11) 0.225(11) -0.012(8) -0.014(8) 0.103(8)
N1 0.067(7) 0.114(9) 0.051(5) 0.021(5) 0.017(5) 0.045(7)
N2 0.052(5) 0.061(6) 0.044(5) 0.008(4) 0.019(4) 0.028(5)
N3 0.057(6) 0.083(7) 0.061(6) 0.011(5) 0.036(5) 0.025(6)
N4 0.121(10) 0.066(7) 0.044(5) 0.005(5) 0.035(6) 0.040(7)
N5 0.064(6) 0.044(5) 0.047(5) -0.009(4) -0.003(4) 0.012(5)
C1 0.046(6) 0.039(5) 0.034(5) -0.007(4) 0.009(4) 0.010(5)
C2 0.046(6) 0.033(5) 0.030(4) -0.001(3) 0.009(4) 0.009(4)
C3 0.048(6) 0.041(5) 0.036(5) -0.002(4) 0.003(4) 0.019(5)
C4 0.052(6) 0.038(5) 0.035(4) 0.000(4) 0.013(4) 0.023(5)
C5 0.044(5) 0.048(6) 0.029(4) -0.003(4) 0.004(4) 0.015(5)
C6 0.038(5) 0.056(6) 0.043(5) -0.002(4) 0.004(4) 0.017(5)
C7 0.048(6) 0.057(7) 0.049(6) -0.003(5) 0.015(5) 0.015(5)
C8 0.068(8) 0.075(8) 0.033(5) 0.014(5) 0.012(5) 0.043(7)
C9 0.076(9) 0.083(9) 0.062(7) 0.008(6) 0.025(7) 0.036(8)
C10 0.071(8) 0.113(11) 0.068(8) 0.023(7) 0.030(6) 0.056(8)
C11 0.060(7) 0.048(6) 0.042(5) 0.007(4) 0.017(5) 0.023(5)
C12 0.082(9) 0.033(5) 0.049(6) -0.007(4) 0.025(6) 0.009(6)
C13 0.137(14) 0.066(9) 0.035(6) 0.002(6) 0.013(7) 0.033(9)
C14 0.101(10) 0.054(7) 0.057(7) -0.012(6) -0.020(7) 0.024(7)

loop_
_atom_type_symbol
_atom_type_description
_atom_type_scat_dispersion_real
_atom_type_scat_dispersion_imag
_atom_type_scat_source
C C 0.0033 0.0016 'International Tables Vol C Tables 4.2.6.8 and 6.1.1.4'
H H 0.0000 0.0000 'International Tables Vol C Tables 4.2.6.8 and 6.1.1.4'
N N 0.0061 0.0033 'International Tables Vol C Tables 4.2.6.8 and 6.1.1.4'
O O 0.0106 0.0060 'International Tables Vol C Tables 4.2.6.8 and 6.1.1.4'
I I -0.4742 1.8119 'International Tables Vol C Tables 4.2.6.8 and 6.1.1.4'
Pb Pb -3.3944 10.1111 'International Tables Vol C Tables 4.2.6.8 and 6.1.1.4'

loop_
_geom_angle_atom_site_label_1
_geom_angle_atom_site_label_2
_geom_angle_atom_site_label_3
_geom_angle
_geom_angle_site_symmetry_1
_geom_angle_site_symmetry_3
N2 Pb1 O3 78.3(3) . 12_666
N2 Pb1 N5 69.1(3) . .
O3 Pb1 N5 78.6(3) 12_666 .
N2 Pb1 O2 77.4(3) . 16_565
O3 Pb1 O2 150.9(3) 12_666 16_565
N5 Pb1 O2 78.0(2) . 16_565
N2 Pb1 O1 74.7(2) . .
O3 Pb1 O1 72.0(2) 12_666 .
N5 Pb1 O1 137.0(3) . .
O2 Pb1 O1 116.0(2) 16_565 .
N2 Pb1 O2 75.1(3) . .
O3 Pb1 O2 117.2(2) 12_666 .
N5 Pb1 O2 136.7(3) . .
O2 Pb1 O2 71.1(2) 16_565 .
O1 Pb1 O2 46.55(18) . .
C1 O1 Pb1 95.2(5) . .
C1 O2 Pb1 160.1(7) . 16_565
C1 O2 Pb1 90.6(6) . .
Pb1 O2 Pb1 108.9(2) 16_565 .
C8 O3 Pb1 120.4(7) . 11_456
C11 N2 C9 103.9(9) . .
C11 N2 Pb1 118.3(7) . .
C9 N2 Pb1 137.8(7) . .
C11 N3 C10 109.6(9) . .
C13 N4 C12 107.8(12) . .
C12 N5 C14 104.1(10) . .
C12 N5 Pb1 112.3(7) . .
C14 N5 Pb1 143.2(9) . .
O1 C1 O2 122.9(8) . .
O1 C1 C2 119.1(7) . .
O2 C1 C2 118.0(8) . .
C3 C2 C7 117.6(8) . .
C3 C2 C1 120.1(9) . .
C7 C2 C1 122.1(9) . .
C4 C3 C2 122.9(9) . .
C4 C3 I1 119.0(7) . .
C2 C3 I1 118.1(6) . .
C3 C4 C5 118.3(9) . .
C3 C4 C8 120.4(9) . .
C5 C4 C8 121.1(8) . .
C6 C5 C4 121.5(8) . .
C6 C5 I2 119.8(7) . .
C4 C5 I2 118.6(7) . .
N1 C6 C5 122.0(9) . .
N1 C6 C7 119.9(9) . .
C5 C6 C7 117.9(9) . .
C2 C7 C6 121.7(9) . .
C2 C7 I3 119.4(7) . .
C6 C7 I3 118.9(8) . .
O3 C8 O4 124.9(11) . .
O3 C8 C4 115.3(10) . .
O4 C8 C4 119.8(11) . .
N2 C9 C10 110.8(11) . .
N3 C10 C9 103.7(11) . .
N3 C11 N2 111.9(9) . .
N3 C11 C12 130.1(9) . .
N2 C11 C12 118.0(10) . .
N5 C12 N4 110.5(12) . .
N5 C12 C11 121.8(9) . .
N4 C12 C11 127.6(13) . .
C14 C13 N4 105.5(12) . .
C13 C14 N5 112.1(14) . .

loop_
_geom_bond_atom_site_label_1
_geom_bond_atom_site_label_2
_geom_bond_distance
_geom_bond_site_symmetry_2
Pb1 N2 2.362(9) .
Pb1 O3 2.363(7) 12_666
Pb1 N5 2.505(9) .
Pb1 O2 2.587(6) 16_565
Pb1 O1 2.737(6) .
Pb1 O2 2.833(7) .
I1 C3 2.131(10) .
I2 C5 2.082(9) .
I3 C7 2.099(10) .
O1 C1 1.251(11) .
O2 C1 1.257(10) .
O2 Pb1 2.587(6) 16_565
O3 C8 1.236(13) .
O3 Pb1 2.363(7) 11_456
O4 C8 1.272(13) .
N1 C6 1.372(13) .
N2 C11 1.337(11) .
N2 C9 1.368(15) .
N3 C11 1.313(14) .
N3 C10 1.357(16) .
N4 C13 1.341(18) .
N4 C12 1.360(12) .
N5 C12 1.307(15) .
N5 C14 1.366(14) .
C1 C2 1.511(11) .
C2 C3 1.379(13) .
C2 C7 1.383(14) .
C3 C4 1.372(12) .
C4 C5 1.398(14) .
C4 C8 1.497(14) .
C5 C6 1.376(13) .
C6 C7 1.415(13) .
C9 C10 1.386(16) .
C11 C12 1.440(17) .
C13 C14 1.319(19) .

loop_
_geom_hbond_atom_site_label_D
_geom_hbond_atom_site_label_H
_geom_hbond_atom_site_label_A
_geom_hbond_distance_DH
_geom_hbond_distance_HA
_geom_hbond_distance_DA
_geom_hbond_angle_DHA
_geom_hbond_site_symmetry_A
N3 H3 O1 0.86 1.80 2.66(1) 176 8_664
N4 H4 O3 0.86 2.25 2.84(1) 126 16_565
O1w H1w1 O4 0.82 2.24 2.91(2) 140 .
O1w H1w2 I3 0.82 3.02 3.71(2) 142 6_465
